data_1552887
loop_
_publ_author_name
'Yamaji, Minoru'
'Tomonari, Kazuhiro'
'Ikuma, Keisuke'
'Goto, Kenta'
'Tani, Fumito'
'Okamoto, Hideki'

_publ_section_title
;
 Blue fluorescence from N,O-coordinated BF2 complexes having aromatic
 chromophores in solution and solid state
;
_journal_name_full 'Photochemical &amp; Photobiological Sciences'
_journal_paper_doi 10.1039/C9PP00410F
_journal_year 2019
_chemical_formula_moiety 'C20 H13 B F2 N2 O'
_chemical_formula_sum 'C20 H13 B F2 N2 O'
_chemical_formula_weight 346.13
_space_group_crystal_system triclinic
_space_group_IT_number 2
_space_group_name_Hall '-P 1'
_space_group_name_H-M_alt 'P -1'
_atom_sites_solution_hydrogens geom
_atom_sites_solution_primary dual
_audit_creation_date 2018-11-16
_audit_creation_method
;
Olex2 1.2
(compiled 2018.05.29 svn.r3508 for OlexSys, GUI svn.r5506)
;
_audit_update_record
;
2018-11-21 deposited with the CCDC.	2019-11-13 downloaded from the CCDC.
;
_cell_angle_alpha 94.973(7)
_cell_angle_beta 93.331(8)
_cell_angle_gamma 98.458(7)
_cell_formula_units_Z 2
_cell_length_a 7.2247(7)
_cell_length_b 8.2901(6)
_cell_length_c 12.9787(14)
_cell_measurement_reflns_used 2006
_cell_measurement_temperature 123
_cell_measurement_theta_max 28.0780
_cell_measurement_theta_min 2.4540
_cell_volume 764.01(13)
_computing_cell_refinement 'CrysAlisPro 1.171.39.46e (Rigaku OD, 2018)'
_computing_data_collection 'CrysAlisPro 1.171.39.46e (Rigaku OD, 2018)'
_computing_data_reduction 'CrysAlisPro 1.171.39.46e (Rigaku OD, 2018)'
_computing_molecular_graphics 'Olex2 (Dolomanov et al., 2009)'
_computing_publication_material 'Olex2 (Dolomanov et al., 2009)'
_computing_structure_refinement 'ShelXL (Sheldrick, 2015)'
_computing_structure_solution 'ShelXT (Sheldrick, 2015)'
_diffrn_ambient_temperature 123
_diffrn_detector 'Rigaku HyPix-6000 area detector'
_diffrn_detector_area_resol_mean 10.0
_diffrn_detector_type 'HPC area detector'
_diffrn_measured_fraction_theta_full 0.991
_diffrn_measured_fraction_theta_max 0.990
_diffrn_measurement_details
;
List of Runs (angles in degrees, time in seconds):

  # Type    Start    End  Width  t~exp~   \w     \q     \k     \f   Frames
#--------------------------------------------------------------------------
  1  \w    -83.00 -56.00   0.50    1.50    --    4.70  45.00 150.00   54
  2  \w    -46.00  39.00   0.50    1.50    --    4.70  45.00 150.00  170
  3  \w     42.00  94.00   0.50    1.50    --    4.70  45.00 150.00  104
  4  \w    -78.00  94.00   0.50    1.50    --    4.70  45.00  60.00  344
;
_diffrn_measurement_device 'three-circle diffractometer'
_diffrn_measurement_device_type 'Rigaku AFC HyPix-6000'
_diffrn_measurement_method '\w scans'
_diffrn_orient_matrix_type 'CrysAlisPro convention (1999,Acta A55,543-557)'
_diffrn_orient_matrix_UB_11 -0.0009968000
_diffrn_orient_matrix_UB_12 0.0040182000
_diffrn_orient_matrix_UB_13 0.0547749000
_diffrn_orient_matrix_UB_21 -0.0022564000
_diffrn_orient_matrix_UB_22 0.0854580000
_diffrn_orient_matrix_UB_23 0.0020052000
_diffrn_orient_matrix_UB_31 -0.0994836000
_diffrn_orient_matrix_UB_32 -0.0152750000
_diffrn_orient_matrix_UB_33 -0.0045504000
_diffrn_radiation_monochromator 'multi-layer mirror optics'
_diffrn_radiation_probe x-ray
_diffrn_radiation_type MoK\a
_diffrn_radiation_wavelength 0.71073
_diffrn_reflns_av_R_equivalents 0.0270
_diffrn_reflns_av_unetI/netI 0.0376
_diffrn_reflns_Laue_measured_fraction_full 0.991
_diffrn_reflns_Laue_measured_fraction_max 0.990
_diffrn_reflns_limit_h_max 8
_diffrn_reflns_limit_h_min -7
_diffrn_reflns_limit_k_max 9
_diffrn_reflns_limit_k_min -9
_diffrn_reflns_limit_l_max 15
_diffrn_reflns_limit_l_min -15
_diffrn_reflns_number 7323
_diffrn_reflns_point_group_measured_fraction_full 0.991
_diffrn_reflns_point_group_measured_fraction_max 0.990
_diffrn_reflns_theta_full 25.242
_diffrn_reflns_theta_max 25.350
_diffrn_reflns_theta_min 2.495
_diffrn_source 'rotating anode X-ray generator'
_diffrn_source_type FR-E+
_exptl_absorpt_coefficient_mu 0.110
_exptl_absorpt_correction_T_max 1.00000
_exptl_absorpt_correction_T_min 0.89934
_exptl_absorpt_correction_type multi-scan
_exptl_absorpt_process_details
;
CrysAlisPro 1.171.39.46e (Rigaku Oxford Diffraction, 2018)
Empirical absorption correction using spherical harmonics,
 implemented in SCALE3 ABSPACK scaling algorithm.
;
_exptl_crystal_colour colorless
_exptl_crystal_colour_primary colorless
_exptl_crystal_density_diffrn 1.505
_exptl_crystal_description plate
_exptl_crystal_F_000 356
_exptl_crystal_recrystallization_method 'Re-crystallisation from solvent: PhCl diff. Hex'
_exptl_crystal_size_max 0.25
_exptl_crystal_size_mid 0.1
_exptl_crystal_size_min 0.05
_refine_diff_density_max 0.227
_refine_diff_density_min -0.211
_refine_diff_density_rms 0.047
_refine_ls_extinction_method none
_refine_ls_goodness_of_fit_ref 1.024
_refine_ls_hydrogen_treatment constr
_refine_ls_matrix_type full
_refine_ls_number_parameters 235
_refine_ls_number_reflns 2772
_refine_ls_number_restraints 0
_refine_ls_restrained_S_all 1.024
_refine_ls_R_factor_all 0.0562
_refine_ls_R_factor_gt 0.0414
_refine_ls_shift/su_max 0.000
_refine_ls_shift/su_mean 0.000
_refine_ls_structure_factor_coef Fsqd
_refine_ls_weighting_details 'w=1/[\s^2^(Fo^2^)+(0.0722P)^2^+0.0786P] where P=(Fo^2^+2Fc^2^)/3'
_refine_ls_weighting_scheme calc
_refine_ls_wR_factor_gt 0.1105
_refine_ls_wR_factor_ref 0.1198
_reflns_Friedel_coverage 0.000
_reflns_number_gt 2131
_reflns_number_total 2772
_reflns_threshold_expression 'I > 2\s(I)'
_cod_data_source_file c9pp00410f2.cif
_cod_data_source_block phen-py
_cod_original_cell_volume 764.01(12)
_cod_database_code 1552887
_shelx_shelxl_version_number 2018/3
_chemical_oxdiff_formula 'C H B F O'
_shelx_space_group_comment
;
The symmetry employed for this shelxl refinement is uniquely defined
by the following loop, which should always be used as a source of
symmetry information in preference to the above space-group names.
They are only intended as comments.
;
_shelx_estimated_absorpt_t_max 0.995
_shelx_estimated_absorpt_t_min 0.973
_reflns_odcompleteness_completeness 99.04
_reflns_odcompleteness_iscentric 1
_reflns_odcompleteness_theta 25.30
_olex2_refinement_description
;
1. Fixed Uiso
 At 1.2 times of:
  All C(H) groups
2.a Aromatic/amide H refined with riding coordinates:
 C20(H20), C4(H4), C6(H6), C9(H9), C17(H17), C19(H19), C8(H8), C7(H7), C3(H3),
 C14(H14), C12(H12), C18(H18), C13(H13)
;
_olex2_submission_special_instructions 'No special instructions were received'
_oxdiff_exptl_absorpt_empirical_details
;
Empirical correction (ABSPACK) includes:
- Absorption correction using spherical harmonics
- Frame scaling
;
_oxdiff_exptl_absorpt_empirical_full_max 1.245
_oxdiff_exptl_absorpt_empirical_full_min 0.829

loop_
_space_group_symop_operation_xyz
'x, y, z'
'-x, -y, -z'

loop_
_atom_site_label
_atom_site_type_symbol
_atom_site_fract_x
_atom_site_fract_y
_atom_site_fract_z
_atom_site_U_iso_or_equiv
_atom_site_adp_type
_atom_site_occupancy
_atom_site_site_symmetry_order
_atom_site_calc_flag
_atom_site_refinement_flags_posn
F1 F 0.32738(14) 0.27163(11) 0.85849(8) 0.0389(3) Uani 1 1 d .
F2 F 0.63881(14) 0.27815(11) 0.84270(8) 0.0370(3) Uani 1 1 d .
O1 O 0.44058(18) 0.25799(13) 0.69458(9) 0.0326(3) Uani 1 1 d .
N2 N 0.49924(17) 0.51559(15) 0.80567(10) 0.0203(3) Uani 1 1 d .
N1 N 0.34814(18) 0.48966(15) 0.63506(10) 0.0217(3) Uani 1 1 d .
C15 C 0.3584(2) 0.33538(18) 0.62400(12) 0.0204(4) Uani 1 1 d .
C11 C 0.1268(2) 0.16272(18) 0.35322(12) 0.0215(4) Uani 1 1 d .
C2 C 0.1984(2) 0.28237(18) 0.43760(12) 0.0195(3) Uani 1 1 d .
C5 C 0.0424(2) 0.38127(19) 0.24964(12) 0.0210(4) Uani 1 1 d .
C1 C 0.2803(2) 0.22763(18) 0.52902(12) 0.0206(4) Uani 1 1 d .
C10 C 0.0462(2) 0.21305(19) 0.25828(12) 0.0211(4) Uani 1 1 d .
C16 C 0.4279(2) 0.58333(19) 0.72400(12) 0.0208(4) Uani 1 1 d .
C20 C 0.5759(2) 0.61069(19) 0.89201(12) 0.0233(4) Uani 1 1 d .
H20 H 0.626045 0.560712 0.948295 0.028 Uiso 1 1 calc R
C4 C 0.1138(2) 0.49644(19) 0.33618(12) 0.0229(4) Uani 1 1 d .
H4 H 0.109563 0.609461 0.330996 0.028 Uiso 1 1 calc R
C6 C -0.0293(2) 0.4335(2) 0.15729(12) 0.0237(4) Uani 1 1 d .
H6 H -0.032161 0.546830 0.152673 0.028 Uiso 1 1 calc R
C9 C -0.0255(2) 0.10251(19) 0.17125(12) 0.0245(4) Uani 1 1 d .
H9 H -0.026750 -0.011588 0.174960 0.029 Uiso 1 1 calc R
C17 C 0.4355(2) 0.75300(19) 0.72892(13) 0.0239(4) Uani 1 1 d .
H17 H 0.387973 0.802025 0.671476 0.029 Uiso 1 1 calc R
C19 C 0.5828(2) 0.77651(19) 0.90014(13) 0.0247(4) Uani 1 1 d .
H19 H 0.635353 0.841547 0.961665 0.030 Uiso 1 1 calc R
C8 C -0.0932(2) 0.1561(2) 0.08172(13) 0.0268(4) Uani 1 1 d .
H8 H -0.139508 0.078867 0.024275 0.032 Uiso 1 1 calc R
C7 C -0.0952(2) 0.3230(2) 0.07377(13) 0.0264(4) Uani 1 1 d .
H7 H -0.141620 0.359354 0.011251 0.032 Uiso 1 1 calc R
C3 C 0.1870(2) 0.45042(19) 0.42490(12) 0.0224(4) Uani 1 1 d .
H3 H 0.232111 0.531604 0.480413 0.027 Uiso 1 1 calc R
C14 C 0.2891(2) 0.06347(19) 0.53296(13) 0.0283(4) Uani 1 1 d .
H14 H 0.343733 0.027987 0.593727 0.034 Uiso 1 1 calc R
C12 C 0.1402(2) -0.0024(2) 0.36274(13) 0.0289(4) Uani 1 1 d .
H12 H 0.092383 -0.081929 0.306799 0.035 Uiso 1 1 calc R
C18 C 0.5117(2) 0.8487(2) 0.81694(13) 0.0273(4) Uani 1 1 d .
H18 H 0.515760 0.964113 0.820994 0.033 Uiso 1 1 calc R
C13 C 0.2199(3) -0.0519(2) 0.45000(14) 0.0337(4) Uani 1 1 d .
H13 H 0.228194 -0.164513 0.454258 0.040 Uiso 1 1 calc R
B1 B 0.4773(3) 0.3244(2) 0.80190(14) 0.0259(4) Uani 1 1 d .

loop_
_atom_site_aniso_label
_atom_site_aniso_U_11
_atom_site_aniso_U_22
_atom_site_aniso_U_33
_atom_site_aniso_U_23
_atom_site_aniso_U_13
_atom_site_aniso_U_12
F1 0.0458(6) 0.0281(6) 0.0400(6) 0.0102(5) 0.0052(5) -0.0078(5)
F2 0.0433(6) 0.0249(5) 0.0418(6) 0.0029(4) -0.0146(5) 0.0084(4)
O1 0.0496(8) 0.0204(6) 0.0271(7) 0.0018(5) -0.0093(6) 0.0083(5)
N2 0.0188(6) 0.0209(7) 0.0205(7) 0.0015(5) 0.0018(5) 0.0004(5)
N1 0.0238(7) 0.0178(7) 0.0222(7) 0.0000(5) -0.0006(6) 0.0007(5)
C15 0.0187(7) 0.0206(8) 0.0219(8) 0.0045(6) 0.0026(6) 0.0014(6)
C11 0.0188(7) 0.0206(8) 0.0242(8) 0.0003(6) 0.0047(7) -0.0006(6)
C2 0.0165(7) 0.0197(8) 0.0220(8) 0.0016(6) 0.0059(6) 0.0006(6)
C5 0.0168(7) 0.0235(8) 0.0222(8) 0.0022(6) 0.0038(6) 0.0007(6)
C1 0.0190(7) 0.0190(8) 0.0232(8) 0.0012(6) 0.0031(7) 0.0005(6)
C10 0.0162(7) 0.0233(8) 0.0226(8) -0.0008(6) 0.0038(6) -0.0003(6)
C16 0.0171(7) 0.0222(8) 0.0230(8) 0.0041(6) 0.0038(6) 0.0006(6)
C20 0.0198(7) 0.0267(9) 0.0220(8) 0.0016(6) 0.0014(7) -0.0002(7)
C4 0.0265(8) 0.0173(8) 0.0247(9) 0.0011(6) 0.0024(7) 0.0028(6)
C6 0.0222(8) 0.0250(8) 0.0235(8) 0.0023(7) 0.0026(7) 0.0016(7)
C9 0.0216(8) 0.0219(8) 0.0283(9) -0.0012(7) 0.0014(7) -0.0004(6)
C17 0.0274(8) 0.0200(8) 0.0244(8) 0.0038(6) 0.0037(7) 0.0021(7)
C19 0.0225(8) 0.0246(9) 0.0240(8) -0.0030(7) 0.0034(7) -0.0041(7)
C8 0.0210(8) 0.0310(9) 0.0250(9) -0.0046(7) -0.0005(7) -0.0018(7)
C7 0.0213(8) 0.0338(9) 0.0235(8) 0.0044(7) 0.0010(7) 0.0014(7)
C3 0.0251(8) 0.0200(8) 0.0209(8) -0.0001(6) 0.0017(7) 0.0008(6)
C14 0.0348(9) 0.0216(9) 0.0284(9) 0.0041(7) -0.0029(8) 0.0051(7)
C12 0.0352(9) 0.0201(8) 0.0286(9) -0.0022(7) -0.0026(7) -0.0004(7)
C18 0.0281(8) 0.0193(8) 0.0336(9) 0.0015(7) 0.0090(7) -0.0014(7)
C13 0.0481(11) 0.0169(8) 0.0349(10) 0.0014(7) -0.0049(9) 0.0053(7)
B1 0.0306(10) 0.0216(9) 0.0238(10) 0.0037(7) -0.0049(8) -0.0001(8)

loop_
_atom_type_symbol
_atom_type_description
_atom_type_scat_dispersion_real
_atom_type_scat_dispersion_imag
_atom_type_scat_source
C C 0.0033 0.0016 'International Tables Vol C Tables 4.2.6.8 and 6.1.1.4'
H H 0.0000 0.0000 'International Tables Vol C Tables 4.2.6.8 and 6.1.1.4'
B B 0.0013 0.0007 'International Tables Vol C Tables 4.2.6.8 and 6.1.1.4'
F F 0.0171 0.0103 'International Tables Vol C Tables 4.2.6.8 and 6.1.1.4'
N N 0.0061 0.0033 'International Tables Vol C Tables 4.2.6.8 and 6.1.1.4'
O O 0.0106 0.0060 'International Tables Vol C Tables 4.2.6.8 and 6.1.1.4'

loop_
_geom_angle_atom_site_label_1
_geom_angle_atom_site_label_2
_geom_angle_atom_site_label_3
_geom_angle
C15 O1 B1 122.47(13)
C16 N2 C20 120.58(13)
C16 N2 B1 118.74(12)
C20 N2 B1 120.51(13)
C15 N1 C16 119.64(13)
O1 C15 C1 113.67(13)
N1 C15 O1 123.69(14)
N1 C15 C1 122.64(14)
C2 C11 C10 120.15(14)
C12 C11 C2 119.03(14)
C12 C11 C10 120.81(14)
C11 C2 C1 118.28(14)
C11 C2 C3 117.88(14)
C3 C2 C1 123.83(14)
C10 C5 C4 118.65(14)
C6 C5 C10 120.37(14)
C6 C5 C4 120.98(14)
C2 C1 C15 125.08(14)
C14 C1 C15 115.33(14)
C14 C1 C2 119.58(14)
C5 C10 C11 119.32(13)
C5 C10 C9 117.17(14)
C9 C10 C11 123.48(14)
N2 C16 N1 121.97(13)
N2 C16 C17 119.44(13)
N1 C16 C17 118.59(14)
N2 C20 C19 121.54(15)
C3 C4 C5 122.33(14)
C7 C6 C5 120.89(15)
C8 C9 C10 121.51(15)
C18 C17 C16 119.74(15)
C20 C19 C18 118.82(14)
C9 C8 C7 120.83(15)
C6 C7 C8 119.21(15)
C4 C3 C2 121.66(14)
C1 C14 C13 121.64(15)
C13 C12 C11 121.86(15)
C17 C18 C19 119.86(15)
C12 C13 C14 119.61(15)
F1 B1 O1 110.27(14)
F1 B1 N2 107.98(14)
F2 B1 F1 110.52(14)
F2 B1 O1 109.89(15)
F2 B1 N2 110.12(13)
O1 B1 N2 108.00(13)

loop_
_geom_bond_atom_site_label_1
_geom_bond_atom_site_label_2
_geom_bond_distance
F1 B1 1.383(2)
F2 B1 1.372(2)
O1 C15 1.3244(18)
O1 B1 1.447(2)
N2 C16 1.3525(19)
N2 C20 1.3528(19)
N2 B1 1.566(2)
N1 C15 1.288(2)
N1 C16 1.3796(19)
C15 C1 1.489(2)
C11 C2 1.430(2)
C11 C10 1.452(2)
C11 C12 1.402(2)
C2 C1 1.433(2)
C2 C3 1.431(2)
C5 C10 1.413(2)
C5 C4 1.429(2)
C5 C6 1.406(2)
C1 C14 1.377(2)
C10 C9 1.413(2)
C16 C17 1.395(2)
C20 C19 1.363(2)
C4 C3 1.347(2)
C6 C7 1.371(2)
C9 C8 1.369(2)
C17 C18 1.371(2)
C19 C18 1.388(2)
C8 C7 1.398(2)
C14 C13 1.394(2)
C12 C13 1.363(2)
